data_7249611
loop_
_publ_author_name
'Shen, Yue'
'Jin, Jiu-Zeng'
'Yang, Zhen-Yu'
'Zhao, Jie'
'Liu, Bin-Qiu'
'Zhang, Ju-Wen'

_publ_section_title
;
 Syntheses and properties of two pH-directed types of cobalt--lanthanoid
 heterometallic complexes constructed from 2,5-dichlorobenzoate and
 1,10-phenanthroline
;
_journal_issue 48
_journal_name_full CrystEngComm
_journal_page_first 6873
_journal_page_last 6882
_journal_paper_doi 10.1039/D4CE00886C
_journal_volume 26
_journal_year 2024
_chemical_formula_moiety 'C94 H46 Cl20 Co2 N4 Nd2 O20'
_chemical_formula_sum 'C94 H46 Cl20 Co2 N4 Nd2 O20'
_chemical_formula_weight 2666.817
_space_group_crystal_system monoclinic
_space_group_IT_number 14
_space_group_name_Hall '-P 2yn'
_space_group_name_H-M_alt 'P 1 21/n 1'
_symmetry_Int_Tables_number 14
_atom_sites_solution_primary dual
_audit_creation_date 2022-05-21
_audit_creation_method
;
Olex2 1.3-alpha
(compiled 2020.11.12 svn.r5f609507 for OlexSys, GUI svn.r6403)
;
_audit_update_record
;
2022-07-08 deposited with the CCDC.	2024-11-14 downloaded from the CCDC.
;
_cell_angle_alpha 90
_cell_angle_beta 107.142(2)
_cell_angle_gamma 90
_cell_formula_units_Z 2
_cell_length_a 13.6868(7)
_cell_length_b 27.5022(13)
_cell_length_c 14.2474(7)
_cell_measurement_reflns_used 9630
_cell_measurement_temperature 296.15
_cell_measurement_theta_max 25.86
_cell_measurement_theta_min 2.46
_cell_volume 5124.7(4)
_computing_cell_refinement 'SAINT V8.40B (?, 2016)'
_computing_data_reduction 'SAINT V8.40B (?, 2016)'
_computing_molecular_graphics 'Olex2 1.3-alpha (Dolomanov et al., 2009)'
_computing_publication_material 'Olex2 1.3-alpha (Dolomanov et al., 2009)'
_computing_structure_refinement 'olex2.refine 1.3-alpha (Bourhis et al., 2015)'
_computing_structure_solution 'SHELXT 2014/5 (Sheldrick, 2014)'
_diffrn_ambient_temperature 296.15
_diffrn_measured_fraction_theta_full 0.9992
_diffrn_measured_fraction_theta_max 0.9984
_diffrn_measurement_device_type 'Bruker APEX-II CCD'
_diffrn_measurement_method '\f and \w scans'
_diffrn_radiation_monochromator graphite
_diffrn_radiation_type 'Mo K\a'
_diffrn_radiation_wavelength 0.71073
_diffrn_reflns_av_R_equivalents 0.0748
_diffrn_reflns_av_unetI/netI 0.0281
_diffrn_reflns_Laue_measured_fraction_full 0.9992
_diffrn_reflns_Laue_measured_fraction_max 0.9984
_diffrn_reflns_limit_h_max 16
_diffrn_reflns_limit_h_min -16
_diffrn_reflns_limit_k_max 33
_diffrn_reflns_limit_k_min -33
_diffrn_reflns_limit_l_max 17
_diffrn_reflns_limit_l_min -17
_diffrn_reflns_number 160180
_diffrn_reflns_point_group_measured_fraction_full 0.9992
_diffrn_reflns_point_group_measured_fraction_max 0.9984
_diffrn_reflns_theta_full 25.2417
_diffrn_reflns_theta_max 26.05
_diffrn_reflns_theta_min 1.96
_diffrn_source_current 1.4
_diffrn_source_power 0.07
_diffrn_source_voltage 50.0
_diffrn_standards_number 0
_exptl_absorpt_coefficient_mu 1.905
_exptl_absorpt_correction_type none
_exptl_crystal_colour colourless
_exptl_crystal_colour_primary colourless
_exptl_crystal_density_diffrn 1.728
_exptl_crystal_description block
_exptl_crystal_F_000 2632.488
_refine_diff_density_max 1.0610
_refine_diff_density_min -0.9860
_refine_diff_density_rms 0.0942
_refine_ls_d_res_high 0.8093
_refine_ls_d_res_low 10.3960
_refine_ls_goodness_of_fit_ref 1.1423
_refine_ls_hydrogen_treatment constr
_refine_ls_matrix_type full
_refine_ls_number_constraints 46
_refine_ls_number_parameters 640
_refine_ls_number_reflns 10110
_refine_ls_number_restraints 0
_refine_ls_restrained_S_all 1.1423
_refine_ls_R_factor_all 0.0431
_refine_ls_R_factor_gt 0.0333
_refine_ls_shift/su_max 0.0003
_refine_ls_shift/su_mean 0.0000
_refine_ls_structure_factor_coef Fsqd
_refine_ls_weighting_details 'w=1/[\s^2^(Fo^2^)+(0.0147P)^2^+9.9534P] where P=(Fo^2^+2Fc^2^)/3'
_refine_ls_weighting_scheme calc
_refine_ls_wR_factor_gt 0.0709
_refine_ls_wR_factor_ref 0.0817
_reflns_Friedel_coverage 0.0
_reflns_limit_h_max 10
_reflns_limit_h_min -16
_reflns_limit_k_max 33
_reflns_limit_k_min 0
_reflns_limit_l_max 17
_reflns_limit_l_min -9
_reflns_number_gt 8719
_reflns_number_total 10110
_reflns_threshold_expression I>=2u(I)
_cod_data_source_file d4ce00886c2.cif
_cod_data_source_block 1
_cod_depositor_comments 'Adding full bibliography for 7249611--7249621.cif.'
_cod_original_sg_symbol_Hall '-P 2ybc (x-z,y,z)'
_cod_database_code 7249611
_olex2_refinement_description
;
1. Fixed Uiso
 At 1.2 times of:
  All C(H) groups
2.a Aromatic/amide H refined with riding coordinates:
 C14(H14), C16(H16), C26(H26), C34(H34), C36(H36), C38(H38), C42(H42),
 C46(H46), C3(H3), C13(H13), C27(H27), C7(H7), C29(H29), C33(H33), C17(H17),
 C9(H9), C19(H19), C5(H5), C41(H41), C21(H21), C43(H43), C45(H45), C23(H23)
;
_olex2_submission_special_instructions 'No special instructions were received'

loop_
_space_group_symop_id
_space_group_symop_operation_xyz
1 x,y,z
2 -x+1/2,y+1/2,-z+1/2
3 -x,-y,-z
4 x-1/2,-y-1/2,z-1/2

loop_
_atom_site_label
_atom_site_type_symbol
_atom_site_fract_x
_atom_site_fract_y
_atom_site_fract_z
_atom_site_U_iso_or_equiv
_atom_site_adp_type
_atom_site_occupancy
_atom_site_refinement_flags_posn
Nd1 Nd 0.580870(12) 0.562007(6) 0.523298(12) 0.02910(6) Uani 1.000000 .
Co1 Co 0.74195(4) 0.684974(19) 0.61446(4) 0.04813(14) Uani 1.000000 .
Cl1 Cl 0.45969(11) 0.48432(7) 0.84004(11) 0.0908(4) Uani 1.000000 .
Cl4 Cl 0.80674(10) 0.58958(5) 0.93572(10) 0.0764(4) Uani 1.000000 .
Cl6 Cl 0.88982(11) 0.49308(5) 0.57433(13) 0.0935(5) Uani 1.000000 .
Cl8 Cl 0.16961(10) 0.65282(6) 0.29521(12) 0.0934(5) Uani 1.000000 .
Cl10 Cl 0.48117(13) 0.80098(5) 0.54815(14) 0.1031(5) Uani 1.000000 .
Cl5 Cl 0.80317(14) 0.48675(7) 0.23920(13) 0.1121(6) Uani 1.000000 .
Cl3 Cl 0.80209(15) 0.29263(5) 0.36824(13) 0.1052(6) Uani 1.000000 .
Cl7 Cl 0.87212(13) 0.70649(6) 0.34549(16) 0.1123(6) Uani 1.000000 .
Cl2 Cl 0.92127(12) 0.45325(10) 0.89901(16) 0.1464(9) Uani 1.000000 .
O1 O 0.5564(2) 0.48930(9) 0.60624(18) 0.0452(6) Uani 1.000000 .
Cl9 Cl 0.35105(16) 0.63855(13) 0.87544(19) 0.1839(14) Uani 1.000000 .
O4 O 0.6714(2) 0.49760(9) 0.4764(2) 0.0530(7) Uani 1.000000 .
O6 O 0.5832(2) 0.42844(10) 0.4540(3) 0.0593(8) Uani 1.000000 .
O8 O 0.6078(2) 0.71775(10) 0.5475(2) 0.0610(8) Uani 1.000000 .
O10 O 0.5448(2) 0.64524(10) 0.5109(3) 0.0659(9) Uani 1.000000 .
O5 O 0.4870(2) 0.42696(10) 0.6563(2) 0.0609(8) Uani 1.000000 .
O3 O 0.6564(2) 0.58447(11) 0.68717(19) 0.0554(7) Uani 1.000000 .
O7 O 0.7276(2) 0.59815(10) 0.4982(2) 0.0522(7) Uani 1.000000 .
O2 O 0.6911(2) 0.66213(11) 0.7267(2) 0.0595(8) Uani 1.000000 .
N1 N 0.8218(3) 0.74954(12) 0.6517(3) 0.0536(9) Uani 1.000000 .
C1 C 0.6635(3) 0.45263(14) 0.4663(3) 0.0437(9) Uani 1.000000 .
C4 C 0.7583(3) 0.42389(14) 0.4674(3) 0.0426(8) Uani 1.000000 .
O9 O 0.7875(2) 0.67141(11) 0.4942(2) 0.0633(8) Uani 1.000000 .
C6 C 0.5495(3) 0.46114(13) 0.6734(3) 0.0399(8) Uani 1.000000 .
C8 C 0.5345(3) 0.68995(13) 0.5124(3) 0.0431(8) Uani 1.000000 .
N2 N 0.8876(3) 0.65948(14) 0.7047(3) 0.0599(9) Uani 1.000000 .
C10 C 0.6215(3) 0.46673(13) 0.7745(3) 0.0426(8) Uani 1.000000 .
C12 C 0.8020(3) 0.61501(16) 0.3722(3) 0.0480(9) Uani 1.000000 .
C14 C 0.7875(3) 0.56644(17) 0.3445(3) 0.0540(10) Uani 1.000000 .
H14 H 0.7546(3) 0.54594(17) 0.3774(3) 0.0649(12) Uiso 1.000000 R
C16 C 0.7434(3) 0.37839(14) 0.4241(3) 0.0495(9) Uani 1.000000 .
H16 H 0.6771(3) 0.36686(14) 0.3973(3) 0.0594(11) Uiso 1.000000 R
C18 C 0.6188(3) 0.61661(15) 0.8265(3) 0.0493(9) Uani 1.000000 .
C20 C 0.8583(3) 0.43945(16) 0.5084(3) 0.0555(10) Uani 1.000000 .
C22 C 0.6790(3) 0.60344(16) 0.9188(3) 0.0534(10) Uani 1.000000 .
C24 C 0.7691(3) 0.62969(14) 0.4602(3) 0.0410(8) Uani 1.000000 .
C26 C 0.7251(3) 0.46132(17) 0.7879(3) 0.0574(11) Uani 1.000000 .
H26 H 0.7496(3) 0.45796(17) 0.7339(3) 0.0689(13) Uiso 1.000000 R
C28 C 0.6592(3) 0.62117(15) 0.7401(3) 0.0450(9) Uani 1.000000 .
C30 C 0.5885(3) 0.47377(16) 0.8558(3) 0.0551(10) Uani 1.000000 .
C32 C 0.4294(3) 0.71011(15) 0.4673(3) 0.0457(9) Uani 1.000000 .
C34 C 0.5171(4) 0.6274(2) 0.8149(4) 0.0805(16) Uani 1.000000 .
H34 H 0.4743(4) 0.6358(2) 0.7533(4) 0.0966(19) Uiso 1.000000 R
C36 C 0.7881(4) 0.79352(16) 0.6210(4) 0.0674(13) Uani 1.000000 .
H36 H 0.7210(4) 0.79714(16) 0.5815(4) 0.0809(16) Uiso 1.000000 R
C38 C 0.6563(4) 0.47409(19) 0.9494(3) 0.0703(13) Uani 1.000000 .
H38 H 0.6326(4) 0.47904(19) 1.0035(3) 0.0844(16) Uiso 1.000000 R
C40 C 0.4000(4) 0.75775(16) 0.4773(4) 0.0629(12) Uani 1.000000 .
C42 C 0.3562(3) 0.67850(15) 0.4099(3) 0.0505(10) Uani 1.000000 .
H42 H 0.3742(3) 0.64649(15) 0.4019(3) 0.0606(12) Uiso 1.000000 R
C44 C 0.9194(3) 0.74429(18) 0.7089(3) 0.0576(11) Uani 1.000000 .
C46 C 0.9167(4) 0.6145(2) 0.7334(5) 0.0828(16) Uani 1.000000 .
H46 H 0.8717(4) 0.5890(2) 0.7090(5) 0.099(2) Uiso 1.000000 R
C47 C 0.8207(4) 0.5481(2) 0.2697(3) 0.0740(15) Uani 1.000000 .
C3 C 0.7577(4) 0.46713(19) 0.9621(3) 0.0750(14) Uani 1.000000 .
H3 H 0.8035(4) 0.46660(19) 1.0250(3) 0.0900(17) Uiso 1.000000 R
C25 C 0.8245(4) 0.34982(16) 0.4201(3) 0.0621(12) Uani 1.000000 .
C13 C 0.2302(4) 0.7407(2) 0.3733(5) 0.0877(17) Uani 1.000000 .
H13 H 0.1642(4) 0.7512(2) 0.3411(5) 0.105(2) Uiso 1.000000 R
C27 C 0.3007(5) 0.7725(2) 0.4298(5) 0.096(2) Uani 1.000000 .
H27 H 0.2816(5) 0.8045(2) 0.4364(5) 0.115(2) Uiso 1.000000 R
C7 C 0.9391(4) 0.4110(2) 0.5021(4) 0.0780(15) Uani 1.000000 .
H7 H 1.0055(4) 0.4224(2) 0.5285(4) 0.0936(18) Uiso 1.000000 R
C29 C 0.8505(6) 0.83507(19) 0.6464(5) 0.0869(18) Uani 1.000000 .
H29 H 0.8256(6) 0.86557(19) 0.6229(5) 0.104(2) Uiso 1.000000 R
C15 C 0.7922(4) 0.4609(2) 0.8820(4) 0.0711(13) Uani 1.000000 .
C31 C 0.2582(3) 0.69377(18) 0.3650(3) 0.0616(12) Uani 1.000000 .
C2 C 0.9535(3) 0.69642(19) 0.7402(3) 0.0600(11) Uani 1.000000 .
C33 C 0.6402(4) 0.6019(2) 0.9977(3) 0.0764(15) Uani 1.000000 .
H33 H 0.6822(4) 0.5932(2) 1.0594(3) 0.0916(18) Uiso 1.000000 R
C17 C 0.9480(6) 0.8298(2) 0.7060(5) 0.095(2) Uani 1.000000 .
H17 H 0.9897(6) 0.8570(2) 0.7246(5) 0.114(3) Uiso 1.000000 R
C35 C 0.9856(4) 0.7841(2) 0.7391(4) 0.0759(16) Uani 1.000000 .
C9 C 0.9233(4) 0.3666(2) 0.4580(4) 0.0799(16) Uani 1.000000 .
H9 H 0.9783(4) 0.3478(2) 0.4535(4) 0.0959(19) Uiso 1.000000 R
C37 C 0.8497(3) 0.6453(2) 0.3202(4) 0.0700(14) Uani 1.000000 .
C19 C 1.0785(5) 0.6408(3) 0.8347(5) 0.105(2) Uani 1.000000 .
H19 H 1.1420(5) 0.6341(3) 0.8790(5) 0.126(3) Uiso 1.000000 R
C39 C 1.0520(4) 0.6888(3) 0.8055(4) 0.0820(17) Uani 1.000000 .
C5 C 1.0861(5) 0.7749(3) 0.8040(5) 0.102(2) Uani 1.000000 .
H5 H 1.1312(5) 0.8008(3) 0.8242(5) 0.123(3) Uiso 1.000000 R
C41 C 1.1162(5) 0.7304(4) 0.8360(5) 0.109(3) Uani 1.000000 .
H41 H 1.1812(5) 0.7261(4) 0.8796(5) 0.131(3) Uiso 1.000000 R
C21 C 0.8823(4) 0.6255(3) 0.2433(5) 0.097(2) Uani 1.000000 .
H21 H 0.9135(4) 0.6455(3) 0.2079(5) 0.117(3) Uiso 1.000000 R
C43 C 0.8686(5) 0.5770(3) 0.2199(4) 0.098(2) Uani 1.000000 .
H43 H 0.8921(5) 0.5640(3) 0.1702(4) 0.118(3) Uiso 1.000000 R
C11 C 0.4790(4) 0.6257(3) 0.8939(4) 0.0918(19) Uani 1.000000 .
C45 C 1.0123(5) 0.6041(3) 0.7988(6) 0.108(2) Uani 1.000000 .
H45 H 1.0304(5) 0.5722(3) 0.8176(6) 0.129(3) Uiso 1.000000 R
C23 C 0.5397(5) 0.6133(2) 0.9850(4) 0.0904(18) Uani 1.000000 .
H23 H 0.5132(5) 0.6126(2) 1.0380(4) 0.109(2) Uiso 1.000000 R

loop_
_atom_site_aniso_label
_atom_site_aniso_U_11
_atom_site_aniso_U_22
_atom_site_aniso_U_33
_atom_site_aniso_U_12
_atom_site_aniso_U_13
_atom_site_aniso_U_23
Nd1 0.02704(9) 0.02825(9) 0.03171(9) 0.00016(7) 0.00823(7) 0.00017(7)
Co1 0.0433(3) 0.0406(3) 0.0603(3) -0.0082(2) 0.0150(3) 0.0002(2)
Cl1 0.0747(9) 0.1342(13) 0.0713(8) 0.0182(8) 0.0335(7) -0.0066(8)
Cl4 0.0589(7) 0.0947(9) 0.0711(8) 0.0091(6) 0.0120(6) 0.0190(7)
Cl6 0.0629(8) 0.0814(9) 0.1157(12) -0.0056(7) -0.0055(8) -0.0181(8)
Cl8 0.0559(7) 0.1177(12) 0.0897(10) -0.0124(7) -0.0048(7) 0.0169(9)
Cl10 0.1055(12) 0.0612(8) 0.1305(14) 0.0197(8) 0.0160(10) -0.0338(8)
Cl5 0.1116(13) 0.1348(14) 0.0904(11) 0.0331(11) 0.0305(9) -0.0483(10)
Cl3 0.1479(15) 0.0666(8) 0.1189(13) 0.0315(9) 0.0668(12) -0.0168(8)
Cl7 0.0981(11) 0.0953(11) 0.1641(17) -0.0014(9) 0.0706(12) 0.0568(11)
Cl2 0.0526(9) 0.239(3) 0.1246(16) 0.0064(12) -0.0097(9) -0.0439(16)
O1 0.0529(15) 0.0453(14) 0.0350(13) -0.0050(12) 0.0093(11) 0.0096(11)
Cl9 0.0875(13) 0.341(4) 0.1473(19) 0.0732(19) 0.0718(14) 0.078(2)
O4 0.0467(15) 0.0391(15) 0.084(2) 0.0045(12) 0.0354(15) -0.0007(13)
O6 0.0378(15) 0.0478(16) 0.102(2) 0.0009(12) 0.0355(15) -0.0081(15)
O8 0.0509(17) 0.0476(16) 0.079(2) -0.0040(13) 0.0111(15) -0.0002(15)
O10 0.0468(16) 0.0343(15) 0.106(3) 0.0103(12) 0.0061(16) 0.0028(15)
O5 0.077(2) 0.0562(17) 0.0392(15) -0.0244(15) 0.0011(14) 0.0108(13)
O3 0.0662(19) 0.0586(17) 0.0385(15) -0.0058(14) 0.0111(13) -0.0102(13)
O7 0.0551(17) 0.0515(16) 0.0611(17) -0.0115(13) 0.0345(14) -0.0051(13)
O2 0.0669(19) 0.0625(18) 0.0534(17) -0.0206(15) 0.0244(15) -0.0111(14)
N1 0.063(2) 0.049(2) 0.053(2) -0.0154(17) 0.0239(18) -0.0088(16)
C1 0.039(2) 0.044(2) 0.054(2) 0.0073(16) 0.0232(17) 0.0022(17)
C4 0.0380(19) 0.046(2) 0.049(2) 0.0099(16) 0.0208(17) 0.0058(16)
O9 0.071(2) 0.0508(17) 0.073(2) -0.0165(15) 0.0303(17) -0.0070(15)
C6 0.048(2) 0.0380(19) 0.0340(18) 0.0031(16) 0.0117(16) 0.0039(15)
C8 0.041(2) 0.040(2) 0.052(2) 0.0051(16) 0.0191(17) 0.0057(17)
N2 0.049(2) 0.066(2) 0.069(2) 0.0010(18) 0.0235(18) 0.0070(19)
C10 0.051(2) 0.0380(19) 0.0354(19) -0.0008(16) 0.0072(16) 0.0022(15)
C12 0.0301(18) 0.070(3) 0.046(2) 0.0088(17) 0.0140(16) 0.0141(19)
C14 0.041(2) 0.078(3) 0.044(2) 0.014(2) 0.0135(17) -0.003(2)
C16 0.051(2) 0.050(2) 0.053(2) 0.0105(18) 0.0227(19) 0.0033(18)
C18 0.051(2) 0.055(2) 0.041(2) -0.0083(19) 0.0128(18) -0.0042(18)
C20 0.043(2) 0.058(3) 0.064(3) 0.0094(19) 0.0133(19) 0.006(2)
C22 0.056(2) 0.056(2) 0.047(2) -0.0018(19) 0.014(2) 0.0001(19)
C24 0.0270(17) 0.047(2) 0.048(2) 0.0009(15) 0.0104(15) 0.0053(17)
C26 0.054(3) 0.070(3) 0.045(2) -0.006(2) 0.0107(19) -0.010(2)
C28 0.039(2) 0.056(2) 0.0365(19) -0.0066(17) 0.0062(16) -0.0055(17)
C30 0.066(3) 0.056(2) 0.043(2) 0.003(2) 0.016(2) -0.0009(19)
C32 0.043(2) 0.052(2) 0.045(2) 0.0097(17) 0.0177(17) 0.0087(17)
C34 0.053(3) 0.134(5) 0.054(3) 0.010(3) 0.016(2) 0.013(3)
C36 0.092(4) 0.047(2) 0.069(3) -0.011(2) 0.034(3) -0.007(2)
C38 0.091(4) 0.083(3) 0.035(2) 0.001(3) 0.016(2) -0.005(2)
C40 0.066(3) 0.051(2) 0.071(3) 0.020(2) 0.020(2) -0.001(2)
C42 0.046(2) 0.053(2) 0.053(2) 0.0069(18) 0.0148(19) 0.0110(19)
C44 0.055(3) 0.076(3) 0.048(2) -0.022(2) 0.025(2) -0.020(2)
C46 0.062(3) 0.084(4) 0.107(4) 0.019(3) 0.033(3) 0.025(3)
C47 0.056(3) 0.119(4) 0.049(3) 0.024(3) 0.018(2) -0.011(3)
C3 0.087(4) 0.081(3) 0.040(2) -0.000(3) -0.008(2) -0.008(2)
C25 0.075(3) 0.057(3) 0.066(3) 0.027(2) 0.039(3) 0.006(2)
C13 0.064(3) 0.092(4) 0.096(4) 0.035(3) 0.006(3) 0.021(3)
C27 0.092(4) 0.070(4) 0.113(5) 0.049(3) 0.011(4) 0.004(3)
C7 0.042(3) 0.087(4) 0.102(4) 0.020(2) 0.017(3) 0.016(3)
C29 0.132(5) 0.052(3) 0.096(4) -0.028(3) 0.064(4) -0.020(3)
C15 0.055(3) 0.086(4) 0.059(3) -0.000(2) -0.003(2) -0.010(3)
C31 0.049(2) 0.076(3) 0.056(3) 0.007(2) 0.010(2) 0.020(2)
C2 0.045(2) 0.089(3) 0.051(2) -0.005(2) 0.023(2) -0.007(2)
C33 0.083(4) 0.105(4) 0.042(3) 0.005(3) 0.019(2) 0.014(3)
C17 0.120(5) 0.088(4) 0.098(4) -0.059(4) 0.065(4) -0.055(4)
C35 0.075(3) 0.094(4) 0.073(3) -0.042(3) 0.044(3) -0.047(3)
C9 0.061(3) 0.088(4) 0.099(4) 0.040(3) 0.037(3) 0.016(3)
C37 0.046(2) 0.098(4) 0.072(3) 0.012(2) 0.027(2) 0.035(3)
C19 0.055(4) 0.171(7) 0.087(4) 0.036(4) 0.018(3) 0.022(5)
C39 0.047(3) 0.144(6) 0.057(3) -0.001(3) 0.018(2) -0.010(3)
C5 0.070(4) 0.160(7) 0.085(5) -0.051(4) 0.036(4) -0.065(5)
C41 0.051(3) 0.203(8) 0.073(4) -0.019(5) 0.017(3) -0.047(5)
C21 0.068(4) 0.163(7) 0.078(4) 0.022(4) 0.047(3) 0.052(4)
C43 0.074(4) 0.169(7) 0.058(3) 0.037(4) 0.032(3) 0.011(4)
C11 0.063(3) 0.144(6) 0.077(4) 0.019(3) 0.035(3) 0.018(4)
C45 0.069(4) 0.128(6) 0.132(6) 0.042(4) 0.037(4) 0.047(5)
C23 0.090(4) 0.129(5) 0.068(4) 0.018(4) 0.048(3) 0.016(3)

loop_
_atom_type_symbol
_atom_type_scat_dispersion_real
_atom_type_scat_dispersion_imag
_atom_type_scat_Cromer_Mann_a1
_atom_type_scat_Cromer_Mann_a2
_atom_type_scat_Cromer_Mann_a3
_atom_type_scat_Cromer_Mann_a4
_atom_type_scat_Cromer_Mann_b1
_atom_type_scat_Cromer_Mann_b2
_atom_type_scat_Cromer_Mann_b3
_atom_type_scat_Cromer_Mann_b4
_atom_type_scat_Cromer_Mann_c
_atom_type_scat_source
_atom_type_scat_dispersion_source
C 0.00347 0.00161 2.31000 1.02000 1.58860 0.86500 20.84390 10.20750 0.56870 51.65120 0.215599998832 'International Tables Volume C Table 6.1.1.4 (pp. 500-502)' 'Henke, Gullikson and Davis, At. Data and Nucl. Data Tables, 1993, 54, 2'
Co 0.35655 0.96576 12.28410 7.34090 4.00340 2.34880 4.27910 0.27840 13.53590 71.16920 1.01180005074 'International Tables Volume C Table 6.1.1.4 (pp. 500-502)' 'Henke, Gullikson and Davis, At. Data and Nucl. Data Tables, 1993, 54, 2'
Cl 0.14873 0.16029 11.46040 7.19640 6.25560 1.64550 0.01040 1.16620 18.51940 47.77840 -9.55739974976 'International Tables Volume C Table 6.1.1.4 (pp. 500-502)' 'Henke, Gullikson and Davis, At. Data and Nucl. Data Tables, 1993, 54, 2'
H 0.00000 0.00000 0.49300 0.32291 0.14019 0.04081 10.51090 26.12570 3.14236 57.79970 0.0030380000826 'International Tables Volume C Table 6.1.1.4 (pp. 500-502)' 'Henke, Gullikson and Davis, At. Data and Nucl. Data Tables, 1993, 54, 2'
Nd -0.03794 3.14107 22.68450 19.68470 12.77400 2.85137 2.66248 0.21063 15.88500 137.90300 1.98485994339 'International Tables Volume C Table 6.1.1.4 (pp. 500-502)' 'Henke, Gullikson and Davis, At. Data and Nucl. Data Tables, 1993, 54, 2'
O 0.01158 0.00611 3.04850 2.28680 1.54630 0.86700 13.27710 5.70110 0.32390 32.90890 0.250800013542 'International Tables Volume C Table 6.1.1.4 (pp. 500-502)' 'Henke, Gullikson and Davis, At. Data and Nucl. Data Tables, 1993, 54, 2'
N 0.00653 0.00323 12.21260 3.13220 2.01250 1.16630 0.00570 9.89330 28.99750 0.58260 -11.5290002823 'International Tables Volume C Table 6.1.1.4 (pp. 500-502)' 'Henke, Gullikson and Davis, At. Data and Nucl. Data Tables, 1993, 54, 2'

loop_
_geom_angle_atom_site_label_1
_geom_angle_atom_site_label_2
_geom_angle_atom_site_label_3
_geom_angle
_geom_angle_site_symmetry_1
_geom_angle_site_symmetry_3
_geom_angle_publ_flag
O4 Nd1 O1 71.07(9) . . ?
O4 Nd1 O1 74.05(9) . 3_666 ?
O6 Nd1 O1 69.26(10) 3_666 3_666 ?
O6 Nd1 O1 75.51(10) 3_666 . ?
O6 Nd1 O4 135.67(9) 3_666 . ?
O10 Nd1 O1 112.46(9) . 3_666 ?
O10 Nd1 O1 142.89(11) . . ?
O10 Nd1 O4 145.87(11) . . ?
O10 Nd1 O6 73.44(10) . 3_666 ?
O5 Nd1 O1 123.29(9) 3_666 . ?
O5 Nd1 O1 50.55(8) 3_666 3_666 ?
O5 Nd1 O4 82.43(11) 3_666 . ?
O5 Nd1 O6 92.61(11) 3_666 3_666 ?
O5 Nd1 O10 78.16(11) 3_666 . ?
O3 Nd1 O1 149.09(9) . 3_666 ?
O3 Nd1 O1 79.24(9) . . ?
O3 Nd1 O4 111.37(11) . . ?
O3 Nd1 O6 89.57(11) . 3_666 ?
O3 Nd1 O10 80.70(11) . . ?
O3 Nd1 O5 157.15(10) . 3_666 ?
O7 Nd1 O1 125.77(9) . 3_666 ?
O7 Nd1 O1 132.45(10) . . ?
O7 Nd1 O4 74.50(9) . . ?
O7 Nd1 O6 148.72(10) . 3_666 ?
O7 Nd1 O10 75.32(10) . . ?
O7 Nd1 O5 82.43(10) . 3_666 ?
O7 Nd1 O3 83.94(10) . . ?
O2 Co1 O8 92.02(13) . . ?
N1 Co1 O8 94.35(14) . . ?
N1 Co1 O2 110.04(13) . . ?
O9 Co1 O8 98.44(14) . . ?
O9 Co1 O2 151.14(12) . . ?
O9 Co1 N1 95.96(12) . . ?
N2 Co1 O8 170.17(14) . . ?
N2 Co1 O2 84.28(13) . . ?
N2 Co1 N1 78.46(15) . . ?
N2 Co1 O9 89.05(14) . . ?
C6 O1 Nd1 160.6(2) . . ?
C6 O1 Nd1 90.3(2) . 3_666 ?
C1 O4 Nd1 137.7(2) . . ?
C1 O6 Nd1 138.4(2) . 3_666 ?
C8 O8 Co1 115.5(3) . . ?
C8 O10 Nd1 173.5(3) . . ?
C6 O5 Nd1 97.9(2) . 3_666 ?
C28 O3 Nd1 137.6(3) . . ?
C24 O7 Nd1 151.3(3) . . ?
C28 O2 Co1 128.4(3) . . ?
C36 N1 Co1 126.4(3) . . ?
C44 N1 Co1 114.6(3) . . ?
C44 N1 C36 118.9(4) . . ?
O6 C1 O4 125.9(3) . . ?
C4 C1 O4 118.1(3) . . ?
C4 C1 O6 116.0(3) . . ?
C16 C4 C1 117.0(3) . . ?
C20 C4 C1 125.3(4) . . ?
C20 C4 C16 117.7(3) . . ?
C24 O9 Co1 115.0(3) . . ?
O5 C6 O1 121.2(3) . . ?
C10 C6 O1 119.6(3) . . ?
C10 C6 O5 119.1(3) . . ?
O10 C8 O8 122.4(4) . . ?
C32 C8 O8 120.2(3) . . ?
C32 C8 O10 117.3(4) . . ?
C46 N2 Co1 129.0(4) . . ?
C2 N2 Co1 112.2(3) . . ?
C2 N2 C46 118.6(4) . . ?
C26 C10 C6 118.8(3) . . ?
C30 C10 C6 122.6(4) . . ?
C30 C10 C26 118.5(4) . . ?
C24 C12 C14 116.2(3) . . ?
C37 C12 C14 118.1(4) . . ?
C37 C12 C24 125.6(4) . . ?
H14 C14 C12 119.3(2) . . ?
C47 C14 C12 121.5(5) . . ?
C47 C14 H14 119.3(3) . . ?
H16 C16 C4 119.3(2) . . ?
C25 C16 C4 121.4(4) . . ?
C25 C16 H16 119.3(3) . . ?
C28 C18 C22 123.1(4) . . ?
C34 C18 C22 117.8(4) . . ?
C34 C18 C28 119.1(4) . . ?
C4 C20 Cl6 123.2(3) . . ?
C7 C20 Cl6 116.2(4) . . ?
C7 C20 C4 120.5(4) . . ?
C18 C22 Cl4 119.0(3) . . ?
C33 C22 Cl4 119.7(4) . . ?
C33 C22 C18 121.4(4) . . ?
O9 C24 O7 122.8(4) . . ?
C12 C24 O7 117.5(3) . . ?
C12 C24 O9 119.7(3) . . ?
H26 C26 C10 120.1(2) . . ?
C15 C26 C10 119.8(4) . . ?
C15 C26 H26 120.1(3) . . ?
O2 C28 O3 125.9(4) . . ?
C18 C28 O3 118.3(4) . . ?
C18 C28 O2 115.7(3) . . ?
C10 C30 Cl1 119.2(3) . . ?
C38 C30 Cl1 119.4(4) . . ?
C38 C30 C10 121.3(4) . . ?
C40 C32 C8 125.1(4) . . ?
C42 C32 C8 117.0(3) . . ?
C42 C32 C40 117.9(4) . . ?
H34 C34 C18 119.8(3) . . ?
C11 C34 C18 120.4(5) . . ?
C11 C34 H34 119.8(3) . . ?
H36 C36 N1 118.9(3) . . ?
C29 C36 N1 122.1(5) . . ?
C29 C36 H36 118.9(4) . . ?
H38 C38 C30 120.1(3) . . ?
C3 C38 C30 119.7(4) . . ?
C3 C38 H38 120.1(3) . . ?
C32 C40 Cl10 123.5(3) . . ?
C27 C40 Cl10 116.8(4) . . ?
C27 C40 C32 119.8(5) . . ?
H42 C42 C32 119.4(2) . . ?
C31 C42 C32 121.2(4) . . ?
C31 C42 H42 119.4(3) . . ?
C2 C44 N1 117.5(4) . . ?
C35 C44 N1 122.3(5) . . ?
C35 C44 C2 120.2(5) . . ?
H46 C46 N2 118.9(3) . . ?
C45 C46 N2 122.2(6) . . ?
C45 C46 H46 118.9(4) . . ?
C14 C47 Cl5 119.9(4) . . ?
C43 C47 Cl5 119.3(5) . . ?
C43 C47 C14 120.8(6) . . ?
H3 C3 C38 120.1(3) . . ?
C15 C3 C38 119.8(4) . . ?
C15 C3 H3 120.1(3) . . ?
C16 C25 Cl3 119.6(4) . . ?
C9 C25 Cl3 120.1(4) . . ?
C9 C25 C16 120.2(4) . . ?
C27 C13 H13 120.4(3) . . ?
C31 C13 H13 120.4(3) . . ?
C31 C13 C27 119.2(5) . . ?
C13 C27 C40 121.1(5) . . ?
H27 C27 C40 119.4(3) . . ?
H27 C27 C13 119.4(3) . . ?
H7 C7 C20 119.4(3) . . ?
C9 C7 C20 121.2(5) . . ?
C9 C7 H7 119.4(3) . . ?
H29 C29 C36 120.6(4) . . ?
C17 C29 C36 118.8(6) . . ?
C17 C29 H29 120.6(4) . . ?
C26 C15 Cl2 119.9(4) . . ?
C3 C15 Cl2 119.3(4) . . ?
C3 C15 C26 120.9(5) . . ?
C42 C31 Cl8 119.4(4) . . ?
C13 C31 Cl8 119.9(4) . . ?
C13 C31 C42 120.7(5) . . ?
C44 C2 N2 117.2(4) . . ?
C39 C2 N2 122.5(5) . . ?
C39 C2 C44 120.3(5) . . ?
H33 C33 C22 120.0(3) . . ?
C23 C33 C22 119.9(5) . . ?
C23 C33 H33 120.0(3) . . ?
H17 C17 C29 119.8(4) . . ?
C35 C17 C29 120.4(5) . . ?
C35 C17 H17 119.8(3) . . ?
C17 C35 C44 117.4(5) . . ?
C5 C35 C44 118.0(6) . . ?
C5 C35 C17 124.6(6) . . ?
C7 C9 C25 118.9(4) . . ?
H9 C9 C25 120.5(3) . . ?
H9 C9 C7 120.5(3) . . ?
C12 C37 Cl7 123.4(4) . . ?
C21 C37 Cl7 117.4(4) . . ?
C21 C37 C12 119.2(6) . . ?
C39 C19 H19 119.8(4) . . ?
C45 C19 H19 119.8(4) . . ?
C45 C19 C39 120.4(6) . . ?
C19 C39 C2 116.7(6) . . ?
C41 C39 C2 117.8(7) . . ?
C41 C39 C19 125.6(6) . . ?
H5 C5 C35 119.2(4) . . ?
C41 C5 C35 121.6(6) . . ?
C41 C5 H5 119.2(4) . . ?
C5 C41 C39 122.1(6) . . ?
H41 C41 C39 119.0(4) . . ?
H41 C41 C5 119.0(4) . . ?
H21 C21 C37 119.6(4) . . ?
C43 C21 C37 120.8(5) . . ?
C43 C21 H21 119.6(3) . . ?
C21 C43 C47 119.6(5) . . ?
H43 C43 C47 120.2(4) . . ?
H43 C43 C21 120.2(3) . . ?
C34 C11 Cl9 118.7(5) . . ?
C23 C11 Cl9 120.1(4) . . ?
C23 C11 C34 121.2(5) . . ?
C19 C45 C46 119.5(7) . . ?
H45 C45 C46 120.2(4) . . ?
H45 C45 C19 120.2(4) . . ?
C11 C23 C33 119.3(5) . . ?
H23 C23 C33 120.4(3) . . ?
H23 C23 C11 120.4(3) . . ?

loop_
_geom_bond_atom_site_label_1
_geom_bond_atom_site_label_2
_geom_bond_distance
_geom_bond_site_symmetry_2
_geom_bond_publ_flag
Nd1 O1 2.623(3) 3_666 ?
Nd1 O1 2.396(2) . ?
Nd1 O4 2.368(2) . ?
Nd1 O6 2.376(3) 3_666 ?
Nd1 O10 2.337(3) . ?
Nd1 O5 2.470(3) 3_666 ?
Nd1 O3 2.341(3) . ?
Nd1 O7 2.361(3) . ?
Co1 O8 2.016(3) . ?
Co1 O2 2.022(3) . ?
Co1 N1 2.070(3) . ?
Co1 O9 2.023(3) . ?
Co1 N2 2.147(4) . ?
Cl1 C30 1.735(5) . ?
Cl4 C22 1.735(4) . ?
Cl6 C20 1.733(5) . ?
Cl8 C31 1.737(5) . ?
Cl10 C40 1.733(5) . ?
Cl5 C47 1.741(6) . ?
Cl3 C25 1.726(5) . ?
Cl7 C37 1.730(6) . ?
Cl2 C15 1.723(5) . ?
O1 C6 1.256(4) . ?
Cl9 C11 1.730(6) . ?
O4 C1 1.246(4) . ?
O6 C1 1.252(5) . ?
O8 C8 1.243(5) . ?
O10 C8 1.239(4) . ?
O5 C6 1.245(4) . ?
O3 C28 1.253(5) . ?
O7 C24 1.244(4) . ?
O2 C28 1.243(5) . ?
N1 C36 1.322(6) . ?
N1 C44 1.353(6) . ?
C1 C4 1.515(5) . ?
C4 C16 1.383(5) . ?
C4 C20 1.388(6) . ?
O9 C24 1.242(5) . ?
C6 C10 1.494(5) . ?
C8 C32 1.498(5) . ?
N2 C46 1.327(6) . ?
N2 C2 1.353(6) . ?
C10 C26 1.381(6) . ?
C10 C30 1.376(5) . ?
C12 C14 1.390(6) . ?
C12 C24 1.507(5) . ?
C12 C37 1.398(6) . ?
C14 H14 0.9300 . ?
C14 C47 1.371(6) . ?
C16 H16 0.9300 . ?
C16 C25 1.375(5) . ?
C18 C22 1.379(6) . ?
C18 C28 1.496(5) . ?
C18 C34 1.385(6) . ?
C20 C7 1.378(6) . ?
C22 C33 1.377(6) . ?
C26 H26 0.9300 . ?
C26 C15 1.384(6) . ?
C30 C38 1.382(6) . ?
C32 C40 1.390(6) . ?
C32 C42 1.395(6) . ?
C34 H34 0.9300 . ?
C34 C11 1.373(7) . ?
C36 H36 0.9300 . ?
C36 C29 1.409(7) . ?
C38 H38 0.9300 . ?
C38 C3 1.360(7) . ?
C40 C27 1.389(7) . ?
C42 H42 0.9300 . ?
C42 C31 1.370(6) . ?
C44 C2 1.424(7) . ?
C44 C35 1.405(6) . ?
C46 H46 0.9300 . ?
C46 C45 1.394(8) . ?
C47 C43 1.356(9) . ?
C3 H3 0.9300 . ?
C3 C15 1.369(7) . ?
C25 C9 1.379(7) . ?
C13 H13 0.9300 . ?
C13 C27 1.373(8) . ?
C13 C31 1.363(7) . ?
C27 H27 0.9300 . ?
C7 H7 0.9300 . ?
C7 C9 1.363(8) . ?
C29 H29 0.9300 . ?
C29 C17 1.363(9) . ?
C2 C39 1.409(7) . ?
C33 H33 0.9300 . ?
C33 C23 1.370(7) . ?
C17 H17 0.9300 . ?
C17 C35 1.386(9) . ?
C35 C5 1.435(9) . ?
C9 H9 0.9300 . ?
C37 C21 1.408(8) . ?
C19 H19 0.9300 . ?
C19 C39 1.401(9) . ?
C19 C45 1.352(10) . ?
C39 C41 1.429(10) . ?
C5 H5 0.9300 . ?
C5 C41 1.330(10) . ?
C41 H41 0.9300 . ?
C21 H21 0.9300 . ?
C21 C43 1.375(9) . ?
C43 H43 0.9300 . ?
C11 C23 1.361(8) . ?
C45 H45 0.9300 . ?
C23 H23 0.9300 . ?

loop_
_geom_torsion_atom_site_label_1
_geom_torsion_atom_site_label_2
_geom_torsion_atom_site_label_3
_geom_torsion_atom_site_label_4
_geom_torsion
_geom_torsion_site_symmetry_1
_geom_torsion_site_symmetry_2
_geom_torsion_site_symmetry_3
_geom_torsion_site_symmetry_4
_geom_torsion_publ_flag
Nd1 O1 C6 O5 145.0(8) . . . . ?
Nd1 O1 C6 O5 -3.1(2) 3_666 . . . ?
Nd1 O1 C6 C10 -38.8(8) . . . . ?
Nd1 O1 C6 C10 173.13(18) 3_666 . . . ?
Nd1 O4 C1 O6 21.3(4) . . . . ?
Nd1 O4 C1 C4 -159.7(4) . . . . ?
Nd1 O6 C1 O4 -18.3(5) 3_666 . . . ?
Nd1 O6 C1 C4 162.6(4) 3_666 . . . ?
Nd1 O5 C6 O1 3.3(3) 3_666 . . . ?
Nd1 O5 C6 C10 -172.93(19) 3_666 . . . ?
Nd1 O3 C28 O2 -59.7(4) . . . . ?
Nd1 O3 C28 C18 118.9(4) . . . . ?
Nd1 O7 C24 O9 81.4(5) . . . . ?
Nd1 O7 C24 C12 -101.5(5) . . . . ?
Co1 O8 C8 O10 -6.1(3) . . . . ?
Co1 O8 C8 C32 175.6(2) . . . . ?
Co1 O2 C28 O3 3.4(4) . . . . ?
Co1 O2 C28 C18 -175.2(3) . . . . ?
Co1 N1 C36 C29 -176.4(4) . . . . ?
Co1 N1 C44 C2 -3.0(3) . . . . ?
Co1 N1 C44 C35 178.3(3) . . . . ?
Co1 O9 C24 O7 -1.4(3) . . . . ?
Co1 O9 C24 C12 -178.4(2) . . . . ?
Co1 N2 C46 C45 -174.8(5) . . . . ?
Co1 N2 C2 C44 -3.4(3) . . . . ?
Co1 N2 C2 C39 176.5(3) . . . . ?
Cl1 C30 C10 C6 -8.4(4) . . . . ?
Cl1 C30 C10 C26 176.1(3) . . . . ?
Cl1 C30 C38 C3 -178.2(4) . . . . ?
Cl4 C22 C18 C28 -2.1(4) . . . . ?
Cl4 C22 C18 C34 179.8(4) . . . . ?
Cl4 C22 C33 C23 179.3(5) . . . . ?
Cl6 C20 C4 C1 5.4(5) . . . . ?
Cl6 C20 C4 C16 -174.3(3) . . . . ?
Cl6 C20 C7 C9 175.4(4) . . . . ?
Cl8 C31 C42 C32 -179.4(3) . . . . ?
Cl8 C31 C13 C27 179.1(5) . . . . ?
Cl10 C40 C32 C8 -2.3(5) . . . . ?
Cl10 C40 C32 C42 178.6(4) . . . . ?
Cl10 C40 C27 C13 -178.9(5) . . . . ?
Cl5 C47 C14 C12 178.7(3) . . . . ?
Cl5 C47 C43 C21 179.7(5) . . . . ?
Cl3 C25 C16 C4 178.3(3) . . . . ?
Cl3 C25 C9 C7 -177.3(4) . . . . ?
Cl7 C37 C12 C14 179.5(3) . . . . ?
Cl7 C37 C12 C24 -3.9(5) . . . . ?
Cl7 C37 C21 C43 179.0(5) . . . . ?
Cl2 C15 C26 C10 179.0(4) . . . . ?
Cl2 C15 C3 C38 178.8(4) . . . . ?
O1 C6 C10 C26 -60.9(4) . . . . ?
O1 C6 C10 C30 123.7(4) . . . . ?
Cl9 C11 C34 C18 -179.1(5) . . . . ?
Cl9 C11 C23 C33 178.2(6) . . . . ?
O4 C1 C4 C16 -158.7(4) . . . . ?
O4 C1 C4 C20 21.6(5) . . . . ?
O6 C1 C4 C16 20.5(4) . . . . ?
O6 C1 C4 C20 -159.2(4) . . . . ?
O8 C8 C32 C40 -13.5(5) . . . . ?
O8 C8 C32 C42 165.6(4) . . . . ?
O10 C8 C32 C40 168.1(4) . . . . ?
O10 C8 C32 C42 -12.8(4) . . . . ?
O5 C6 C10 C26 115.4(4) . . . . ?
O5 C6 C10 C30 -60.0(4) . . . . ?
O3 C28 C18 C22 90.5(4) . . . . ?
O3 C28 C18 C34 -91.4(5) . . . . ?
O7 C24 C12 C14 -3.2(4) . . . . ?
O7 C24 C12 C37 -179.9(4) . . . . ?
O2 C28 C18 C22 -90.7(4) . . . . ?
O2 C28 C18 C34 87.4(5) . . . . ?
N1 C36 C29 C17 -1.3(6) . . . . ?
N1 C44 C2 N2 4.4(4) . . . . ?
N1 C44 C2 C39 -175.5(4) . . . . ?
N1 C44 C35 C17 -1.5(5) . . . . ?
N1 C44 C35 C5 176.8(4) . . . . ?
C1 C4 C16 C25 179.0(4) . . . . ?
C1 C4 C20 C7 -177.7(4) . . . . ?
C4 C16 C25 C9 -1.1(5) . . . . ?
C4 C20 C7 C9 -1.7(5) . . . . ?
O9 C24 C12 C14 174.0(4) . . . . ?
O9 C24 C12 C37 -2.7(5) . . . . ?
C6 C10 C26 C15 -172.8(4) . . . . ?
C6 C10 C30 C38 173.6(4) . . . . ?
C8 C32 C40 C27 178.4(5) . . . . ?
C8 C32 C42 C31 -179.5(4) . . . . ?
N2 C46 C45 C19 -0.1(7) . . . . ?
N2 C2 C44 C35 -177.0(4) . . . . ?
N2 C2 C39 C19 -1.5(5) . . . . ?
N2 C2 C39 C41 178.2(5) . . . . ?
C10 C26 C15 C3 -1.8(5) . . . . ?
C10 C30 C38 C3 -0.3(5) . . . . ?
C12 C14 C47 C43 -0.3(5) . . . . ?
C12 C37 C21 C43 -0.7(5) . . . . ?
C14 C47 C43 C21 -1.3(6) . . . . ?
C16 C25 C9 C7 2.0(5) . . . . ?
C18 C22 C33 C23 0.5(6) . . . . ?
C18 C34 C11 C23 -0.2(7) . . . . ?
C20 C7 C9 C25 -0.7(6) . . . . ?
C22 C33 C23 C11 0.5(7) . . . . ?
C26 C15 C3 C38 -0.4(6) . . . . ?
C30 C38 C3 C15 1.4(6) . . . . ?
C32 C40 C27 C13 0.4(6) . . . . ?
C32 C42 C31 C13 1.6(5) . . . . ?
C34 C11 C23 C33 -0.6(8) . . . . ?
C36 C29 C17 C35 1.5(6) . . . . ?
C40 C27 C13 C31 0.9(8) . . . . ?
C42 C31 C13 C27 -1.9(6) . . . . ?
C44 C2 C39 C19 178.4(5) . . . . ?
C44 C2 C39 C41 -2.0(5) . . . . ?
C44 C35 C17 C29 -0.1(5) . . . . ?
C44 C35 C5 C41 -0.7(6) . . . . ?
C46 C45 C19 C39 -0.8(8) . . . . ?
C47 C43 C21 C37 1.8(7) . . . . ?
C29 C17 C35 C5 -178.3(5) . . . . ?
C2 C39 C19 C45 1.5(6) . . . . ?
C2 C39 C41 C5 -0.6(6) . . . . ?
C17 C35 C5 C41 177.4(6) . . . . ?
C35 C5 C41 C39 2.0(7) . . . . ?
C19 C39 C41 C5 179.0(7) . . . . ?
